data_7247403
loop_
_publ_author_name
'Yang, Fengyi'
'Chen, Jiali'
'Wang, Junwen'
'Liu, Jinjian'

_publ_section_title
;
 Five novel supramolecular assemblies constructed from the
 thiazolothiazole extended viologen moiety
;
_journal_issue 38
_journal_name_full CrystEngComm
_journal_page_first 5461
_journal_page_last 5469
_journal_paper_doi 10.1039/D3CE00650F
_journal_volume 25
_journal_year 2023
_chemical_formula_moiety 'C10 H9 N2 O2 S, C5 H2 O4, C3 H7 N O, H2 O'
_chemical_formula_sum 'C18 H20 N3 O8 S'
_chemical_formula_weight 438.43
_space_group_crystal_system triclinic
_space_group_IT_number 2
_space_group_name_Hall '-P 1'
_space_group_name_H-M_alt 'P -1'
_atom_sites_solution_hydrogens geom
_atom_sites_solution_primary iterative
_atom_sites_solution_secondary difmap
_audit_creation_date 2023-03-03
_audit_creation_method
;
  Olex2 1.2
  (compiled Dec  5 2012 16:20:19, GUI svn.r4385)
;
_audit_update_record
;
2023-03-03 deposited with the CCDC.	2023-09-05 downloaded from the CCDC.
;
_cell_angle_alpha 102.279(4)
_cell_angle_beta 106.083(4)
_cell_angle_gamma 94.691(4)
_cell_formula_units_Z 2
_cell_length_a 8.4052(13)
_cell_length_b 9.4814(14)
_cell_length_c 13.366(2)
_cell_measurement_reflns_used 8481
_cell_measurement_temperature 273(2)
_cell_measurement_theta_max 28.36
_cell_measurement_theta_min 2.22
_cell_volume 988.8(3)
_computing_molecular_graphics
;
O. V. Dolomanov, L. J. Bourhis, R. J. Gildea, J. A. K. Howard and H. Puschmann,
OLEX2: a complete structure solution, refinement and analysis program.
J. Appl. Cryst. (2009). 42, 339-341.
;
_computing_publication_material
;
O. V. Dolomanov, L. J. Bourhis, R. J. Gildea, J. A. K. Howard and H. Puschmann,
OLEX2: a complete structure solution, refinement and analysis program.
J. Appl. Cryst. (2009). 42, 339-341.
;
_computing_structure_refinement
;
XL, G.M. Sheldrick, Acta Cryst.
(2008). A64, 112-122
;
_computing_structure_solution
;
olex2.solve (L.J. Bourhis, O.V. Dolomanov, R.J. Gildea, J.A.K. Howard,
H. Puschmann, in preparation, 2011)
;
_diffrn_ambient_temperature 273.15
_diffrn_measured_fraction_theta_full 0.993
_diffrn_measured_fraction_theta_max 0.993
_diffrn_measurement_device_type 'CCD area detector'
_diffrn_measurement_method 'phi and omega scans'
_diffrn_radiation_monochromator graphite
_diffrn_radiation_type MoK\a
_diffrn_radiation_wavelength 0.71073
_diffrn_reflns_av_R_equivalents 0.0282
_diffrn_reflns_av_unetI/netI 0.0314
_diffrn_reflns_limit_h_max 11
_diffrn_reflns_limit_h_min -11
_diffrn_reflns_limit_k_max 12
_diffrn_reflns_limit_k_min -12
_diffrn_reflns_limit_l_max 17
_diffrn_reflns_limit_l_min -16
_diffrn_reflns_number 14414
_diffrn_reflns_theta_full 28.40
_diffrn_reflns_theta_max 28.40
_diffrn_reflns_theta_min 2.22
_diffrn_source 'fine-focus sealed tube'
_exptl_absorpt_coefficient_mu 0.216
_exptl_absorpt_correction_T_max 0.7457
_exptl_absorpt_correction_T_min 0.6274
_exptl_absorpt_correction_type none
_exptl_absorpt_process_details
;
? was used for absorption correction.
wR2(int) was 0.1391 before and 0.0453 after correction.
The Ratio of minimum to maximum transmission is 0.8414.
The \l/2 correction factor is Not present.
;
_exptl_crystal_colour yellow
_exptl_crystal_colour_primary yellow
_exptl_crystal_density_diffrn 1.473
_exptl_crystal_density_method 'not measured'
_exptl_crystal_description block
_exptl_crystal_F_000 458
_exptl_crystal_size_max 0.4
_exptl_crystal_size_mid 0.3
_exptl_crystal_size_min 0.3
_refine_diff_density_max 0.336
_refine_diff_density_min -0.360
_refine_diff_density_rms 0.045
_refine_ls_extinction_method none
_refine_ls_goodness_of_fit_ref 1.054
_refine_ls_hydrogen_treatment mixed
_refine_ls_matrix_type full
_refine_ls_number_parameters 281
_refine_ls_number_reflns 4940
_refine_ls_number_restraints 0
_refine_ls_restrained_S_all 1.054
_refine_ls_R_factor_all 0.0569
_refine_ls_R_factor_gt 0.0463
_refine_ls_shift/su_max 0.000
_refine_ls_shift/su_mean 0.000
_refine_ls_structure_factor_coef Fsqd
_refine_ls_weighting_details 'calc w=1/[\s^2^(Fo^2^)+(0.0632P)^2^+0.3552P] where P=(Fo^2^+2Fc^2^)/3'
_refine_ls_weighting_scheme calc
_refine_ls_wR_factor_gt 0.1252
_refine_ls_wR_factor_ref 0.1327
_reflns_number_gt 4055
_reflns_number_total 4940
_reflns_threshold_expression >2sigma(I)
_cod_data_source_file d3ce00650f2.cif
_cod_data_source_block a_CCDC2
_cod_depositor_comments 'Adding full bibliography for 7247401--7247405.cif.'
_cod_database_code 7247403
_olex2_refinement_description
;
1. Fixed Uiso
 At 1.2 times of:
  H5 of C5, {H2A,H2B} of C2, H4 of C4, H7 of C7, H18 of C18, {H3A,H3B} of C3,
  H6 of C6, H13 of C13
 At 1.5 times of:
  H1 of O1, {H17A,H17B,H17C} of C17, {H16A,H16B,H16C} of C16, {H8A,H8B} of O8
2.a Free rotating group:
 O8(H8A,H8B)
2.b Secondary CH2 refined with riding coordinates:
 C2(H2A,H2B), C3(H3A,H3B)
2.c Aromatic/amide H refined with riding coordinates:
 C5(H5), C13(H13), C6(H6), C4(H4), C18(H18), C7(H7)
2.d Idealised Me refined as rotating group:
 C16(H16A,H16B,H16C), C17(H17A,H17B,H17C)
2.e Idealised tetrahedral OH refined as rotating group:
 O1(H1)
;

loop_
_space_group_symop_id
_space_group_symop_operation_xyz
1 'x, y, z'
2 '-x, -y, -z'

loop_
_atom_site_label
_atom_site_type_symbol
_atom_site_fract_x
_atom_site_fract_y
_atom_site_fract_z
_atom_site_U_iso_or_equiv
_atom_site_adp_type
_atom_site_occupancy
_atom_site_symmetry_multiplicity
_atom_site_calc_flag
_atom_site_refinement_flags
_atom_site_disorder_assembly
_atom_site_disorder_group
S1 S 0.26526(5) 0.39032(4) 0.97142(3) 0.04178(14) Uani 1 1 d . . .
O4 O 0.13190(17) 0.70173(16) 0.85695(13) 0.0683(4) Uani 1 1 d . . .
N2 N 0.48469(16) 0.64048(14) 1.10761(11) 0.0373(3) Uani 1 1 d . . .
O1 O -0.1715(2) -0.40964(15) 0.31848(10) 0.0626(4) Uani 1 1 d . . .
H1 H -0.2338 -0.4873 0.2884 0.094 Uiso 1 1 calc R . .
O2 O -0.2113(2) -0.46143(15) 0.46436(12) 0.0637(4) Uani 1 1 d . . .
O3 O 0.34447(18) 0.65914(14) 0.79780(11) 0.0581(4) Uani 1 1 d . . .
N1 N 0.13248(19) -0.09975(14) 0.66359(11) 0.0410(3) Uani 1 1 d . . .
C8 C 0.27999(18) 0.16373(15) 0.80406(11) 0.0326(3) Uani 1 1 d . . .
O5 O 0.0862(2) 0.8315(2) 1.02023(15) 0.0747(5) Uani 1 1 d . . .
C5 C 0.0546(2) -0.03413(18) 0.73102(14) 0.0430(4) Uani 1 1 d . . .
H5 H -0.0490 -0.0784 0.7298 0.052 Uiso 1 1 calc R . .
C2 C -0.0414(3) -0.23779(19) 0.48189(14) 0.0510(5) Uani 1 1 d . . .
H2A H 0.0348 -0.2136 0.4432 0.061 Uiso 1 1 calc R . .
H2B H -0.1110 -0.1615 0.4872 0.061 Uiso 1 1 calc R . .
C13 C 0.53173(19) 0.91691(16) 0.91427(12) 0.0353(3) Uani 1 1 d . . .
H13 H 0.5543 0.8596 0.8555 0.042 Uiso 1 1 calc R . .
N3 N 0.2929(2) 0.5653(2) 0.31063(16) 0.0620(5) Uani 1 1 d . . .
C6 C 0.3569(2) 0.09516(18) 0.73131(13) 0.0424(4) Uani 1 1 d . . .
H6 H 0.4590 0.1386 0.7294 0.051 Uiso 1 1 calc R . .
C4 C 0.2810(2) -0.03709(19) 0.66235(14) 0.0455(4) Uani 1 1 d . . .
H4 H 0.3328 -0.0839 0.6143 0.055 Uiso 1 1 calc R . .
C12 C 0.38841(18) 0.87110(15) 0.93772(11) 0.0326(3) Uani 1 1 d . . .
C10 C 0.44230(18) 0.51823(16) 1.02649(12) 0.0337(3) Uani 1 1 d . . .
C14 C 0.35551(18) 0.95700(17) 1.02733(12) 0.0353(3) Uani 1 1 d . . .
O6 O 0.2270(2) 0.9959(3) 1.16451(15) 0.0973(7) Uani 1 1 d . . .
C9 C 0.36332(18) 0.30052(15) 0.88277(11) 0.0324(3) Uani 1 1 d . . .
C1 C -0.1506(2) -0.38275(17) 0.42127(14) 0.0421(4) Uani 1 1 d . . .
C3 C 0.0563(3) -0.24595(18) 0.59180(14) 0.0515(5) Uani 1 1 d . . .
H3A H -0.0172 -0.2939 0.6231 0.062 Uiso 1 1 calc R . .
H3B H 0.1441 -0.3047 0.5864 0.062 Uiso 1 1 calc R . .
O7 O 0.3817(4) 0.7773(3) 0.4377(2) 0.1282(9) Uani 1 1 d . . .
C18 C 0.3861(4) 0.6473(3) 0.4038(2) 0.0845(8) Uani 1 1 d . . .
H18 H 0.4618 0.6033 0.4479 0.101 Uiso 1 1 calc R . .
C7 C 0.1256(2) 0.09782(17) 0.80203(13) 0.0394(4) Uani 1 1 d . . .
H7 H 0.0702 0.1428 0.8486 0.047 Uiso 1 1 calc R . .
C15 C 0.2151(2) 0.9285(2) 1.07498(16) 0.0554(5) Uani 1 1 d . . .
C11 C 0.2811(2) 0.73292(17) 0.85955(13) 0.0396(4) Uani 1 1 d . . .
O8 O 0.3092(4) 0.0646(4) 0.4253(3) 0.1631(14) Uani 1 1 d G . .
H8A H 0.3138 -0.0172 0.3860 0.245 Uiso 1 1 d G . .
H8B H 0.4079 0.1099 0.4574 0.245 Uiso 1 1 d G . .
C16 C 0.3074(4) 0.4124(3) 0.2785(3) 0.0888(8) Uani 1 1 d . . .
H16A H 0.3572 0.3975 0.2213 0.133 Uiso 1 1 calc R . .
H16B H 0.1982 0.3552 0.2543 0.133 Uiso 1 1 calc R . .
H16C H 0.3765 0.3833 0.3386 0.133 Uiso 1 1 calc R . .
C17 C 0.1745(3) 0.6221(3) 0.2344(2) 0.0794(7) Uani 1 1 d . . .
H17A H 0.0631 0.5763 0.2242 0.119 Uiso 1 1 calc R . .
H17B H 0.1986 0.6023 0.1670 0.119 Uiso 1 1 calc R . .
H17C H 0.1830 0.7257 0.2611 0.119 Uiso 1 1 calc R . .
H5A H 0.100(4) 0.779(3) 0.958(3) 0.091(9) Uiso 1 1 d . . .

loop_
_atom_site_aniso_label
_atom_site_aniso_U_11
_atom_site_aniso_U_22
_atom_site_aniso_U_33
_atom_site_aniso_U_23
_atom_site_aniso_U_13
_atom_site_aniso_U_12
S1 0.0351(2) 0.0373(2) 0.0408(2) -0.01114(16) 0.01177(16) -0.00885(15)
O4 0.0450(7) 0.0577(9) 0.0758(10) -0.0206(7) 0.0116(7) -0.0190(6)
N2 0.0380(7) 0.0321(6) 0.0326(6) -0.0060(5) 0.0092(5) -0.0047(5)
O1 0.0899(11) 0.0409(7) 0.0348(7) -0.0059(5) 0.0028(7) -0.0185(7)
O2 0.0790(10) 0.0464(8) 0.0539(8) -0.0073(6) 0.0243(7) -0.0197(7)
O3 0.0577(8) 0.0434(7) 0.0514(8) -0.0208(6) 0.0110(6) -0.0102(6)
N1 0.0523(8) 0.0270(6) 0.0307(6) -0.0035(5) 0.0022(6) -0.0028(5)
C8 0.0362(7) 0.0272(7) 0.0256(7) -0.0004(5) 0.0023(5) -0.0012(5)
O5 0.0533(8) 0.0808(11) 0.0750(11) -0.0141(9) 0.0313(8) -0.0274(8)
C5 0.0431(8) 0.0341(8) 0.0398(9) -0.0021(7) 0.0060(7) -0.0089(6)
C2 0.0694(12) 0.0303(8) 0.0362(9) -0.0038(6) 0.0029(8) -0.0108(8)
C13 0.0372(7) 0.0326(7) 0.0289(7) -0.0024(6) 0.0072(6) 0.0012(6)
N3 0.0539(10) 0.0717(12) 0.0623(11) 0.0152(9) 0.0224(8) 0.0063(8)
C6 0.0425(8) 0.0385(8) 0.0370(8) -0.0048(7) 0.0114(7) -0.0045(6)
C4 0.0534(10) 0.0386(9) 0.0364(8) -0.0056(7) 0.0132(7) 0.0021(7)
C12 0.0334(7) 0.0266(7) 0.0286(7) 0.0003(5) 0.0012(6) -0.0018(5)
C10 0.0337(7) 0.0299(7) 0.0285(7) -0.0027(5) 0.0051(6) -0.0037(5)
C14 0.0324(7) 0.0340(7) 0.0333(7) 0.0019(6) 0.0070(6) -0.0017(6)
O6 0.0776(11) 0.1279(17) 0.0678(11) -0.0279(11) 0.0459(9) -0.0354(11)
C9 0.0346(7) 0.0280(7) 0.0270(7) -0.0013(5) 0.0050(5) -0.0015(5)
C1 0.0479(9) 0.0287(7) 0.0376(8) -0.0047(6) 0.0050(7) -0.0014(6)
C3 0.0705(12) 0.0244(7) 0.0398(9) -0.0064(6) -0.0011(8) -0.0045(7)
O7 0.136(2) 0.0799(16) 0.131(2) -0.0063(14) 0.0094(17) -0.0051(14)
C18 0.0764(17) 0.0799(19) 0.0827(19) 0.0124(15) 0.0090(14) 0.0029(14)
C7 0.0392(8) 0.0324(7) 0.0367(8) -0.0050(6) 0.0089(6) -0.0040(6)
C15 0.0445(10) 0.0624(12) 0.0520(11) -0.0010(9) 0.0200(8) -0.0109(8)
C11 0.0404(8) 0.0301(7) 0.0352(8) -0.0004(6) -0.0003(6) -0.0041(6)
O8 0.116(2) 0.161(3) 0.143(3) -0.036(2) -0.0206(19) 0.042(2)
C16 0.103(2) 0.0807(18) 0.088(2) 0.0125(15) 0.0409(17) 0.0224(16)
C17 0.0592(14) 0.104(2) 0.0802(17) 0.0272(15) 0.0229(12) 0.0204(14)

loop_
_atom_type_symbol
_atom_type_description
_atom_type_scat_dispersion_real
_atom_type_scat_dispersion_imag
_atom_type_scat_source
C C 0.0033 0.0016 'International Tables Vol C Tables 4.2.6.8 and 6.1.1.4'
H H 0.0000 0.0000 'International Tables Vol C Tables 4.2.6.8 and 6.1.1.4'
N N 0.0061 0.0033 'International Tables Vol C Tables 4.2.6.8 and 6.1.1.4'
O O 0.0106 0.0060 'International Tables Vol C Tables 4.2.6.8 and 6.1.1.4'
S S 0.1246 0.1234 'International Tables Vol C Tables 4.2.6.8 and 6.1.1.4'

loop_
_geom_angle_atom_site_label_1
_geom_angle_atom_site_label_2
_geom_angle_atom_site_label_3
_geom_angle
_geom_angle_site_symmetry_1
_geom_angle_site_symmetry_3
_geom_angle_publ_flag
C10 S1 C9 88.03(7) . . ?
C9 N2 C10 108.00(13) 2_667 . ?
C5 N1 C4 120.87(13) . . ?
C5 N1 C3 119.35(16) . . ?
C4 N1 C3 119.75(15) . . ?
C6 C8 C9 120.42(14) . . ?
C7 C8 C6 118.55(14) . . ?
C7 C8 C9 121.01(14) . . ?
N1 C5 C7 120.80(16) . . ?
C3 C2 C1 110.10(15) . . ?
C12 C13 C14 124.50(14) . 2_677 ?
C18 N3 C16 120.9(2) . . ?
C18 N3 C17 122.4(2) . . ?
C17 N3 C16 116.7(2) . . ?
C4 C6 C8 119.45(16) . . ?
N1 C4 C6 120.64(16) . . ?
C13 C12 C14 117.66(13) . . ?
C13 C12 C11 114.85(13) . . ?
C14 C12 C11 127.46(14) . . ?
N2 C10 S1 132.79(12) . . ?
N2 C10 C10 117.93(17) . 2_667 ?
C10 C10 S1 109.28(14) 2_667 . ?
C13 C14 C12 117.83(14) 2_677 . ?
C13 C14 C15 113.28(14) 2_677 . ?
C12 C14 C15 128.82(14) . . ?
N2 C9 S1 116.76(10) 2_667 . ?
N2 C9 C8 122.43(14) 2_667 . ?
C8 C9 S1 120.78(11) . . ?
O1 C1 C2 112.41(16) . . ?
O2 C1 O1 124.66(15) . . ?
O2 C1 C2 122.92(16) . . ?
N1 C3 C2 112.37(14) . . ?
O7 C18 N3 125.3(3) . . ?
C5 C7 C8 119.66(15) . . ?
O5 C15 C14 120.05(17) . . ?
O6 C15 O5 120.80(19) . . ?
O6 C15 C14 119.14(17) . . ?
O4 C11 C12 119.85(15) . . ?
O3 C11 O4 122.56(15) . . ?
O3 C11 C12 117.52(15) . . ?

loop_
_geom_bond_atom_site_label_1
_geom_bond_atom_site_label_2
_geom_bond_distance
_geom_bond_site_symmetry_2
_geom_bond_publ_flag
S1 C10 1.7162(15) . ?
S1 C9 1.7421(15) . ?
O4 C11 1.254(2) . ?
N2 C10 1.3527(18) . ?
N2 C9 1.3126(19) 2_667 ?
O1 C1 1.301(2) . ?
O2 C1 1.197(2) . ?
O3 C11 1.230(2) . ?
N1 C5 1.335(2) . ?
N1 C4 1.344(2) . ?
N1 C3 1.4836(19) . ?
C8 C6 1.391(2) . ?
C8 C9 1.4636(18) . ?
C8 C7 1.384(2) . ?
O5 C15 1.291(2) . ?
C5 C7 1.372(2) . ?
C2 C1 1.515(2) . ?
C2 C3 1.493(3) . ?
C13 C12 1.385(2) . ?
C13 C14 1.394(2) 2_677 ?
N3 C18 1.311(3) . ?
N3 C16 1.447(3) . ?
N3 C17 1.442(3) . ?
C6 C4 1.371(2) . ?
C12 C14 1.407(2) . ?
C12 C11 1.5245(19) . ?
C10 C10 1.376(3) 2_667 ?
C14 C13 1.394(2) 2_677 ?
C14 C15 1.520(2) . ?
O6 C15 1.203(3) . ?
C9 N2 1.3126(19) 2_667 ?
O7 C18 1.227(4) . ?
